data_4133940
loop_
_publ_author_name
'Wang, Fei'
'Sen, Sajal'
'Chen, Chuang'
'B\"ahring, Steffen'
'Lei, Chuanhu'
'Duan, Zhiming'
'Zhang, Zhan'
'Sessler, Jonathan L.'
'Jana, Atanu'

_publ_section_title
;
 Self-Assembled Cagelike Receptor That Binds Biologically Relevant
 Dicarboxylic Acids via Proton-Coupled Anion Recognition.
;
_journal_issue 4
_journal_name_full 'Journal of the American Chemical Society'
_journal_page_first 1987
_journal_page_last 1994
_journal_paper_doi 10.1021/jacs.9b11566
_journal_volume 142
_journal_year 2020
_chemical_formula_sum 'C52 H68 N6 O9'
_chemical_formula_weight 921.12
_space_group_crystal_system triclinic
_space_group_IT_number 2
_space_group_name_Hall '-P 1'
_space_group_name_H-M_alt 'P -1'
_atom_sites_solution_hydrogens geom
_audit_creation_method SHELXL-2018/3
_cell_angle_alpha 73.739(2)
_cell_angle_beta 86.373(3)
_cell_angle_gamma 68.275(2)
_cell_formula_units_Z 2
_cell_length_a 12.0076(6)
_cell_length_b 14.8684(7)
_cell_length_c 17.0843(8)
_cell_measurement_reflns_used 9699
_cell_measurement_temperature 150(2)
_cell_measurement_theta_max 67.075
_cell_measurement_theta_min 2.697
_cell_volume 2717.3(2)
_computing_cell_refinement 'SAINT V8.38A (Bruker AXS Inc., 2017)'
_computing_data_collection 'APEX3 v2017.3-0'
_computing_data_reduction 'SAINT V8.38A (Bruker AXS Inc., 2017)'
_computing_molecular_graphics 'shelXle (C.B. Huebschle, rev 833)'
_computing_structure_refinement 'SHELXL-2018/3 (Sheldrick, 2018)'
_computing_structure_solution 'SHELXT 2014/5 (Sheldrick, 2014)'
_diffrn_ambient_temperature 150(2)
_diffrn_measured_fraction_theta_full 1.000
_diffrn_measured_fraction_theta_max 1.000
_diffrn_measurement_device_type CCD-area-detector
_diffrn_measurement_method CCD-area-detector
_diffrn_radiation_type CuK\a
_diffrn_radiation_wavelength 1.54178
_diffrn_reflns_av_R_equivalents 0.2760
_diffrn_reflns_av_unetI/netI 0.0838
_diffrn_reflns_Laue_measured_fraction_full 1.000
_diffrn_reflns_Laue_measured_fraction_max 1.000
_diffrn_reflns_limit_h_max 14
_diffrn_reflns_limit_h_min -14
_diffrn_reflns_limit_k_max 17
_diffrn_reflns_limit_k_min -17
_diffrn_reflns_limit_l_max 20
_diffrn_reflns_limit_l_min -20
_diffrn_reflns_number 103564
_diffrn_reflns_point_group_measured_fraction_full 1.000
_diffrn_reflns_point_group_measured_fraction_max 1.000
_diffrn_reflns_theta_full 67.075
_diffrn_reflns_theta_max 67.075
_diffrn_reflns_theta_min 2.697
_diffrn_source 'fine-focus sealed tube'
_exptl_absorpt_coefficient_mu 0.625
_exptl_absorpt_correction_T_max 0.945
_exptl_absorpt_correction_T_min 0.873
_exptl_absorpt_correction_type multi-scan
_exptl_absorpt_process_details
;
SADABS-2016/2 - Bruker AXS area detector scaling and absorption correction
;
_exptl_crystal_colour red
_exptl_crystal_density_diffrn 1.126
_exptl_crystal_density_method 'not measured'
_exptl_crystal_description needle
_exptl_crystal_F_000 988
_exptl_crystal_size_max 0.224
_exptl_crystal_size_mid 0.092
_exptl_crystal_size_min 0.091
_refine_diff_density_max 0.762
_refine_diff_density_min -0.395
_refine_diff_density_rms 0.063
_refine_ls_extinction_coef 0.00092(7)
_refine_ls_extinction_expression Fc^*^=kFc[1+0.001xFc^2^\l^3^/sin(2\q)]^-1/4^
_refine_ls_extinction_method 'SHELXL-2018/3 (Sheldrick 2018)'
_refine_ls_goodness_of_fit_ref 1.003
_refine_ls_hydrogen_treatment constr
_refine_ls_matrix_type full
_refine_ls_number_parameters 616
_refine_ls_number_reflns 9699
_refine_ls_number_restraints 25
_refine_ls_restrained_S_all 1.022
_refine_ls_R_factor_all 0.2511
_refine_ls_R_factor_gt 0.1250
_refine_ls_shift/su_max 0.000
_refine_ls_shift/su_mean 0.000
_refine_ls_structure_factor_coef Fsqd
_refine_ls_weighting_details 'w=1/[\s^2^(Fo^2^)+(0.0050P)^2^+10.0000P] where P=(Fo^2^+2Fc^2^)/3'
_refine_ls_weighting_scheme calc
_refine_ls_wR_factor_gt 0.2221
_refine_ls_wR_factor_ref 0.2804
_reflns_Friedel_coverage 0.000
_reflns_number_gt 3367
_reflns_number_total 9699
_reflns_threshold_expression 'I > 2\s(I)'
_cod_data_source_file ja9b11566_si_005.cif
_cod_data_source_block Host_with_Oxalic_acid
_cod_depositor_comments 'Adding full bibliography for 4133937--4133942.cif.'
_cod_database_code 4133940
_shelx_shelxl_version_number 2018/3
_shelx_space_group_comment
;
The symmetry employed for this shelxl refinement is uniquely defined
by the following loop, which should always be used as a source of
symmetry information in preference to the above space-group names.
They are only intended as comments.
;
_shelx_estimated_absorpt_t_min 0.873
_shelx_estimated_absorpt_t_max 0.945

loop_
_space_group_symop_operation_xyz
'x, y, z'
'-x, -y, -z'

loop_
_atom_site_label
_atom_site_type_symbol
_atom_site_fract_x
_atom_site_fract_y
_atom_site_fract_z
_atom_site_U_iso_or_equiv
_atom_site_adp_type
_atom_site_occupancy
_atom_site_site_symmetry_order
_atom_site_calc_flag
_atom_site_refinement_flags_posn
_atom_site_refinement_flags_adp
O1 O 0.3371(6) 0.7650(5) 0.4985(4) 0.115(2) Uani 1 1 d . .
O2 O 0.4786(6) 0.7331(5) 0.5897(3) 0.118(2) Uani 1 1 d . .
O3 O 0.2562(8) 0.7839(7) 0.6751(5) 0.178(4) Uani 1 1 d . .
O4 O 0.2757(9) 0.6404(7) 0.6546(5) 0.203(4) Uani 1 1 d . .
H4 H 0.223608 0.641263 0.623546 0.304 Uiso 1 1 calc R U
O5 O 0.3758(8) 0.5226(6) 0.5652(5) 0.148(3) Uani 1 1 d . .
O6 O 0.0496(5) 0.5606(4) 0.3316(4) 0.117(2) Uani 1 1 d . .
O7 O 0.4059(6) 0.3861(5) 0.8869(3) 0.121(2) Uani 1 1 d . .
O8 O 0.5548(8) 0.3717(6) 0.7997(5) 0.163(3) Uani 1 1 d . .
O9 O 0.2288(7) 0.5272(6) 0.2747(5) 0.150(3) Uani 1 1 d . .
N1 N 0.5709(6) 0.5482(5) 0.8112(4) 0.096(2) Uani 1 1 d . .
H1 H 0.623143 0.520356 0.778320 0.116 Uiso 1 1 calc R U
N2 N 0.6163(5) 0.7380(4) 0.7061(4) 0.0833(18) Uani 1 1 d . .
H2N H 0.568047 0.732025 0.672902 0.100 Uiso 1 1 calc R U
N3 N 0.6153(5) 0.8474(4) 0.5435(4) 0.0782(17) Uani 1 1 d . .
H3N H 0.576725 0.805757 0.559469 0.094 Uiso 1 1 calc R U
N4 N 0.5254(5) 0.8901(4) 0.4160(4) 0.0774(17) Uani 1 1 d . .
N5 N 0.3647(5) 0.8645(4) 0.3321(4) 0.0873(19) Uani 1 1 d . .
H5 H 0.370029 0.836160 0.385120 0.105 Uiso 1 1 calc R U
N6 N 0.2341(6) 0.7093(5) 0.2871(4) 0.098(2) Uani 1 1 d . .
H6 H 0.296442 0.676135 0.263002 0.117 Uiso 1 1 calc R U
C1 C 0.4884(8) 0.5106(7) 0.8547(5) 0.094(3) Uani 1 1 d . .
C2 C 0.4222(7) 0.5756(7) 0.8985(5) 0.092(3) Uani 1 1 d . .
C3 C 0.4653(8) 0.6559(6) 0.8815(5) 0.094(3) Uani 1 1 d . .
C4 C 0.5565(7) 0.6357(6) 0.8285(5) 0.088(2) Uani 1 1 d . .
C5 C 0.6281(7) 0.6949(6) 0.7880(5) 0.092(3) Uani 1 1 d . .
C6 C 0.7113(8) 0.7230(7) 0.8189(5) 0.106(3) Uani 1 1 d . .
C7 C 0.7516(7) 0.7832(6) 0.7540(5) 0.099(3) Uani 1 1 d . .
C8 C 0.6904(7) 0.7926(5) 0.6818(5) 0.082(2) Uani 1 1 d . .
C9 C 0.6855(6) 0.8527(5) 0.5996(5) 0.077(2) Uani 1 1 d . .
C10 C 0.7468(6) 0.9201(5) 0.5724(5) 0.082(2) Uani 1 1 d . .
H10 H 0.797919 0.925064 0.609918 0.099 Uiso 1 1 calc R U
C11 C 0.7342(6) 0.9779(5) 0.4935(5) 0.085(2) Uani 1 1 d . .
H11 H 0.775486 1.023219 0.477032 0.102 Uiso 1 1 calc R U
C12 C 0.6601(7) 0.9711(5) 0.4359(4) 0.077(2) Uani 1 1 d . .
C13 C 0.6005(6) 0.9031(5) 0.4634(5) 0.078(2) Uani 1 1 d . .
C14 C 0.6374(7) 1.0288(5) 0.3537(5) 0.083(2) Uani 1 1 d . .
H14 H 0.673263 1.077383 0.332758 0.100 Uiso 1 1 calc R U
C15 C 0.5644(7) 1.0152(5) 0.3044(5) 0.084(2) Uani 1 1 d . .
H15 H 0.551321 1.052401 0.248504 0.101 Uiso 1 1 calc R U
C16 C 0.5071(7) 0.9442(6) 0.3375(5) 0.085(2) Uani 1 1 d . .
C17 C 0.4266(7) 0.9253(6) 0.2912(5) 0.091(2) Uani 1 1 d . .
C18 C 0.3911(9) 0.9558(7) 0.2085(5) 0.114(3) Uani 1 1 d . .
C19 C 0.3107(9) 0.9085(8) 0.1990(5) 0.127(4) Uani 1 1 d D .
C20 C 0.2942(8) 0.8556(7) 0.2771(5) 0.103(3) Uani 1 1 d . .
C21 C 0.2146(8) 0.7993(7) 0.3031(5) 0.095(3) Uani 1 1 d . .
C22 C 0.1101(9) 0.8216(7) 0.3439(6) 0.128(4) Uani 1 1 d D .
C23 C 0.0523(8) 0.7518(8) 0.3466(6) 0.114(3) Uani 1 1 d D .
C24 C 0.1393(8) 0.6796(7) 0.3151(5) 0.097(3) Uani 1 1 d . .
C25 C 0.4893(9) 0.4173(8) 0.8428(6) 0.113(3) Uani 1 1 d . .
C26 C 0.3956(11) 0.2955(9) 0.8720(7) 0.168(5) Uani 1 1 d . U
H26A H 0.471670 0.255481 0.851776 0.201 Uiso 1 1 calc R U
H26B H 0.378436 0.252465 0.923291 0.201 Uiso 1 1 calc R U
C27 C 0.2984(16) 0.3300(13) 0.8116(11) 0.286(9) Uani 1 1 d . U
H27A H 0.252502 0.401923 0.804180 0.428 Uiso 1 1 calc R U
H27B H 0.245555 0.292090 0.830105 0.428 Uiso 1 1 calc R U
H27C H 0.331545 0.319294 0.759558 0.428 Uiso 1 1 calc R U
C28 C 0.1476(10) 0.5814(8) 0.3041(7) 0.120(4) Uani 1 1 d . .
C29 C 0.0530(10) 0.4618(7) 0.3270(8) 0.172(5) Uani 1 1 d . U
H29A H 0.057880 0.459301 0.269522 0.206 Uiso 1 1 calc R U
H29B H 0.124108 0.407104 0.358499 0.206 Uiso 1 1 calc R U
C30 C -0.0511(14) 0.4501(11) 0.3592(12) 0.309(12) Uani 1 1 d . U
H30A H -0.064669 0.468060 0.410910 0.463 Uiso 1 1 calc R U
H30B H -0.043112 0.379745 0.368843 0.463 Uiso 1 1 calc R U
H30C H -0.119199 0.494007 0.320688 0.463 Uiso 1 1 calc R U
C31 C 0.3166(7) 0.5683(6) 0.9491(5) 0.106(3) Uani 1 1 d . .
H31A H 0.301564 0.612076 0.985951 0.127 Uiso 1 1 calc R U
H31B H 0.337254 0.498093 0.983540 0.127 Uiso 1 1 calc R U
C32 C 0.2028(8) 0.5986(8) 0.8985(6) 0.140(4) Uani 1 1 d . .
H32A H 0.182901 0.667429 0.863168 0.211 Uiso 1 1 calc R U
H32B H 0.136965 0.595633 0.934824 0.211 Uiso 1 1 calc R U
H32C H 0.215020 0.552361 0.864917 0.211 Uiso 1 1 calc R U
C33 C 0.4173(8) 0.7480(7) 0.9155(6) 0.108(3) Uani 1 1 d . .
H33A H 0.406508 0.725249 0.974779 0.130 Uiso 1 1 calc R U
H33B H 0.477267 0.780498 0.908243 0.130 Uiso 1 1 calc R U
C34 C 0.2988(9) 0.8248(7) 0.8740(6) 0.142(4) Uani 1 1 d . .
H34A H 0.307185 0.843521 0.814816 0.213 Uiso 1 1 calc R U
H34B H 0.276188 0.884902 0.893629 0.213 Uiso 1 1 calc R U
H34C H 0.236558 0.795690 0.886768 0.213 Uiso 1 1 calc R U
C35 C 0.7544(9) 0.6862(8) 0.9089(6) 0.123(3) Uani 1 1 d . .
H35A H 0.771828 0.739495 0.923961 0.148 Uiso 1 1 calc R U
H35B H 0.690430 0.671999 0.943754 0.148 Uiso 1 1 calc R U
C36 C 0.8663(9) 0.5917(8) 0.9234(6) 0.159(5) Uani 1 1 d . .
H36A H 0.851458 0.541800 0.902721 0.238 Uiso 1 1 calc R U
H36B H 0.887324 0.564089 0.982009 0.238 Uiso 1 1 calc R U
H36C H 0.932644 0.608123 0.894764 0.238 Uiso 1 1 calc R U
C37 C 0.8454(8) 0.8255(7) 0.7632(5) 0.117(3) Uani 1 1 d . .
H37A H 0.815847 0.898233 0.734006 0.141 Uiso 1 1 calc R U
H37B H 0.857495 0.818554 0.821719 0.141 Uiso 1 1 calc R U
C38 C 0.9643(8) 0.7729(7) 0.7302(6) 0.139(4) Uani 1 1 d . .
H38A H 0.991208 0.700236 0.756092 0.208 Uiso 1 1 calc R U
H38B H 1.023973 0.798441 0.741980 0.208 Uiso 1 1 calc R U
H38C H 0.954748 0.786053 0.671005 0.208 Uiso 1 1 calc R U
C39 C 0.4269(10) 1.0276(8) 0.1370(6) 0.138(4) Uani 1 1 d . .
H39A H 0.369350 1.050019 0.090161 0.166 Uiso 1 1 calc R U
H39B H 0.421236 1.087964 0.153360 0.166 Uiso 1 1 calc R U
C40 C 0.5499(12) 0.9809(9) 0.1110(6) 0.174(6) Uani 1 1 d . .
H40A H 0.606342 0.951394 0.158516 0.261 Uiso 1 1 calc R U
H40B H 0.572150 1.032399 0.070918 0.261 Uiso 1 1 calc R U
H40C H 0.552727 0.928076 0.086322 0.261 Uiso 1 1 calc R U
C41 C 0.2633(11) 0.9062(10) 0.1154(6) 0.234(8) Uani 1 1 d D U
H41A H 0.314586 0.922118 0.070025 0.281 Uiso 1 1 calc R U
H41B H 0.258597 0.840027 0.119206 0.281 Uiso 1 1 calc R U
C42 C 0.1406(13) 0.9879(11) 0.1051(9) 0.284(10) Uani 1 1 d D U
H42A H 0.148541 1.053566 0.093224 0.426 Uiso 1 1 calc R U
H42B H 0.097771 0.976771 0.155534 0.426 Uiso 1 1 calc R U
H42C H 0.095491 0.986417 0.059922 0.426 Uiso 1 1 calc R U
C43 C 0.0679(11) 0.9027(10) 0.3952(8) 0.278(12) Uani 1 1 d D .
H43A H 0.029888 0.879419 0.445939 0.334 Uiso 1 1 calc R U
H43B H 0.135297 0.919827 0.408602 0.334 Uiso 1 1 calc R U
C44 C -0.0203(11) 0.9883(9) 0.3351(9) 0.259(9) Uani 1 1 d D .
H44A H 0.022224 1.016625 0.289906 0.388 Uiso 1 1 calc R U
H44B H -0.066351 1.040374 0.361730 0.388 Uiso 1 1 calc R U
H44C H -0.074979 0.964541 0.313947 0.388 Uiso 1 1 calc R U
C45 C -0.0877(10) 0.7599(8) 0.3598(7) 0.317(14) Uani 1 1 d D U
H45A H -0.145256 0.830506 0.343835 0.380 Uiso 1 1 calc R U
H45B H -0.109940 0.719515 0.330813 0.380 Uiso 1 1 calc R U
C46 C -0.0758(13) 0.7148(14) 0.4501(7) 0.315(10) Uani 1 1 d D U
H46A H -0.012788 0.647496 0.463243 0.473 Uiso 1 1 calc R U
H46B H -0.152183 0.709787 0.470064 0.473 Uiso 1 1 calc R U
H46C H -0.054666 0.757626 0.476137 0.473 Uiso 1 1 calc R U
C47 C 0.2916(15) 0.7303(13) 0.6306(9) 0.201(7) Uani 1 1 d . .
C48 C 0.3718(9) 0.7426(7) 0.5707(6) 0.100(3) Uani 1 1 d . .
C49 C 0.3079(13) 0.5390(11) 0.4945(8) 0.183(6) Uani 1 1 d . .
H49A H 0.349327 0.562288 0.445505 0.220 Uiso 1 1 calc R U
H49B H 0.228494 0.592793 0.493836 0.220 Uiso 1 1 calc R U
C50 C 0.2909(16) 0.4470(12) 0.4912(10) 0.220(7) Uani 1 1 d . .
H50A H 0.204749 0.459025 0.484881 0.264 Uiso 1 1 calc R U
H50B H 0.333865 0.422033 0.445567 0.264 Uiso 1 1 calc R U
C51 C 0.3427(12) 0.3757(9) 0.5704(9) 0.158(5) Uani 1 1 d . .
H51A H 0.380749 0.306403 0.564829 0.190 Uiso 1 1 calc R U
H51B H 0.279340 0.376881 0.610542 0.190 Uiso 1 1 calc R U
C52 C 0.4343(12) 0.4079(10) 0.5978(8) 0.182(5) Uani 1 1 d . .
H52A H 0.512453 0.381401 0.573338 0.218 Uiso 1 1 calc R U
H52B H 0.445714 0.386329 0.658020 0.218 Uiso 1 1 calc R U

loop_
_atom_site_aniso_label
_atom_site_aniso_U_11
_atom_site_aniso_U_22
_atom_site_aniso_U_33
_atom_site_aniso_U_23
_atom_site_aniso_U_13
_atom_site_aniso_U_12
O1 0.129(5) 0.137(5) 0.099(5) -0.022(4) 0.013(4) -0.079(4)
O2 0.139(5) 0.142(5) 0.109(4) -0.018(4) 0.008(4) -0.104(5)
O3 0.215(9) 0.238(10) 0.190(8) -0.110(7) 0.083(7) -0.179(8)
O4 0.276(11) 0.244(9) 0.210(9) -0.096(7) 0.089(7) -0.220(9)
O5 0.190(8) 0.126(6) 0.136(6) -0.014(5) -0.016(5) -0.078(6)
O6 0.113(4) 0.115(4) 0.155(5) -0.040(4) 0.035(4) -0.080(4)
O7 0.153(5) 0.144(5) 0.112(4) -0.024(4) 0.028(4) -0.118(5)
O8 0.197(8) 0.190(8) 0.198(8) -0.098(6) 0.094(6) -0.159(7)
O9 0.140(6) 0.139(6) 0.220(8) -0.071(6) 0.070(6) -0.101(5)
N1 0.107(5) 0.108(5) 0.095(5) -0.014(4) 0.009(4) -0.075(5)
N2 0.086(4) 0.092(4) 0.086(5) -0.012(4) 0.008(3) -0.059(4)
N3 0.087(4) 0.081(4) 0.083(4) -0.012(3) 0.013(3) -0.059(4)
N4 0.088(4) 0.093(4) 0.073(4) -0.023(3) 0.016(3) -0.060(4)
N5 0.109(5) 0.102(5) 0.081(4) -0.028(4) 0.013(4) -0.072(4)
N6 0.107(5) 0.115(5) 0.100(5) -0.029(4) 0.019(4) -0.077(5)
C1 0.108(7) 0.121(7) 0.079(6) -0.009(5) 0.005(5) -0.086(6)
C2 0.088(6) 0.109(7) 0.082(6) 0.009(5) -0.007(5) -0.063(6)
C3 0.096(6) 0.091(6) 0.097(6) 0.000(5) -0.003(5) -0.056(5)
C4 0.086(6) 0.095(6) 0.083(6) 0.005(5) -0.007(4) -0.055(5)
C5 0.090(6) 0.102(6) 0.090(6) 0.000(5) -0.001(5) -0.060(5)
C6 0.107(6) 0.127(7) 0.090(6) 0.012(5) -0.018(5) -0.079(6)
C7 0.099(6) 0.111(7) 0.106(7) -0.008(5) -0.002(5) -0.075(6)
C8 0.090(5) 0.087(5) 0.087(5) -0.014(4) 0.010(4) -0.063(5)
C9 0.075(5) 0.077(5) 0.086(5) -0.008(4) 0.006(4) -0.047(4)
C10 0.084(5) 0.097(5) 0.082(5) -0.015(4) 0.007(4) -0.059(5)
C11 0.089(5) 0.089(5) 0.094(6) -0.014(5) 0.009(4) -0.062(5)
C12 0.097(6) 0.086(5) 0.070(5) -0.018(4) 0.021(4) -0.063(5)
C13 0.076(5) 0.081(5) 0.084(5) -0.018(4) 0.015(4) -0.042(4)
C14 0.090(5) 0.089(5) 0.093(6) -0.024(5) 0.018(4) -0.062(5)
C15 0.100(6) 0.092(5) 0.078(5) -0.016(4) 0.017(4) -0.062(5)
C16 0.100(6) 0.103(6) 0.078(5) -0.027(5) 0.019(4) -0.067(5)
C17 0.113(6) 0.116(6) 0.080(6) -0.026(5) 0.019(5) -0.083(6)
C18 0.149(8) 0.150(8) 0.086(6) -0.025(6) 0.021(6) -0.113(7)
C19 0.166(9) 0.175(10) 0.086(7) -0.016(6) 0.001(6) -0.128(8)
C20 0.131(7) 0.134(7) 0.093(6) -0.039(5) 0.026(5) -0.102(7)
C21 0.110(7) 0.118(7) 0.085(6) -0.023(5) 0.019(5) -0.077(6)
C22 0.153(10) 0.136(8) 0.158(9) -0.067(7) 0.037(8) -0.109(8)
C23 0.136(8) 0.127(8) 0.114(7) -0.049(6) 0.036(6) -0.081(7)
C24 0.108(7) 0.120(7) 0.094(6) -0.013(5) 0.007(5) -0.088(6)
C25 0.124(8) 0.136(9) 0.111(8) -0.021(6) 0.015(6) -0.096(8)
C26 0.223(13) 0.183(11) 0.187(11) -0.062(9) 0.051(9) -0.175(11)
C27 0.305(16) 0.335(17) 0.316(17) -0.079(13) -0.039(11) -0.229(14)
C28 0.120(8) 0.125(9) 0.148(9) -0.027(7) 0.037(7) -0.092(8)
C29 0.156(10) 0.132(8) 0.304(16) -0.109(10) 0.092(10) -0.116(8)
C30 0.31(2) 0.217(15) 0.53(3) -0.202(18) 0.26(2) -0.212(16)
C31 0.095(6) 0.107(6) 0.114(7) 0.004(5) 0.002(5) -0.059(5)
C32 0.092(7) 0.171(10) 0.145(9) 0.025(7) -0.022(6) -0.078(7)
C33 0.090(6) 0.091(6) 0.136(8) -0.006(6) 0.018(6) -0.044(6)
C34 0.142(10) 0.129(9) 0.160(10) -0.016(7) 0.020(8) -0.075(8)
C35 0.124(8) 0.149(9) 0.112(8) -0.003(7) -0.007(6) -0.090(8)
C36 0.117(9) 0.172(11) 0.159(10) 0.034(8) -0.021(8) -0.075(8)
C37 0.119(8) 0.136(8) 0.109(7) 0.007(6) -0.014(6) -0.086(7)
C38 0.100(7) 0.143(9) 0.163(10) 0.024(7) -0.021(7) -0.078(7)
C39 0.191(11) 0.193(11) 0.091(7) -0.028(7) 0.007(7) -0.146(10)
C40 0.265(15) 0.246(14) 0.126(9) -0.094(9) 0.093(10) -0.205(13)
C41 0.258(14) 0.290(16) 0.195(14) 0.076(13) -0.076(12) -0.237(13)
C42 0.363(17) 0.297(17) 0.241(15) -0.069(13) -0.062(13) -0.168(13)
C43 0.105(10) 0.143(13) 0.57(4) -0.020(18) 0.004(15) -0.083(10)
C44 0.216(17) 0.236(18) 0.41(3) -0.136(18) 0.162(18) -0.174(15)
C45 0.50(3) 0.158(11) 0.42(2) -0.197(14) 0.41(2) -0.236(16)
C46 0.203(18) 0.36(3) 0.44(3) -0.19(2) 0.01(2) -0.106(18)
C47 0.285(18) 0.280(18) 0.200(14) -0.158(13) 0.136(13) -0.236(16)
C48 0.124(8) 0.110(7) 0.110(7) -0.036(6) 0.027(6) -0.093(6)
C49 0.210(14) 0.175(14) 0.168(13) 0.007(11) -0.056(11) -0.104(12)
C50 0.29(2) 0.164(14) 0.203(17) -0.026(13) -0.023(15) -0.093(15)
C51 0.179(13) 0.123(10) 0.188(13) -0.034(9) 0.014(10) -0.081(10)
C52 0.168(12) 0.134(11) 0.214(14) 0.000(10) -0.008(10) -0.055(10)

loop_
_atom_type_symbol
_atom_type_description
_atom_type_scat_dispersion_real
_atom_type_scat_dispersion_imag
_atom_type_scat_source
C C 0.0181 0.0091 'International Tables Vol C Tables 4.2.6.8 and 6.1.1.4'
H H 0.0000 0.0000 'International Tables Vol C Tables 4.2.6.8 and 6.1.1.4'
N N 0.0311 0.0180 'International Tables Vol C Tables 4.2.6.8 and 6.1.1.4'
O O 0.0492 0.0322 'International Tables Vol C Tables 4.2.6.8 and 6.1.1.4'

loop_
_geom_angle_atom_site_label_1
_geom_angle_atom_site_label_2
_geom_angle_atom_site_label_3
_geom_angle
C47 O4 H4 109.5
C49 O5 C52 104.7(9)
C28 O6 C29 114.5(7)
C25 O7 C26 114.5(8)
C4 N1 C1 107.9(7)
C4 N1 H1 126.1
C1 N1 H1 126.1
C5 N2 C8 111.1(6)
C5 N2 H2N 124.5
C8 N2 H2N 124.5
C9 N3 C13 124.0(6)
C9 N3 H3N 118.0
C13 N3 H3N 118.0
C16 N4 C13 118.3(6)
C20 N5 C17 109.3(6)
C20 N5 H5 125.4
C17 N5 H5 125.4
C21 N6 C24 108.4(7)
C21 N6 H6 125.8
C24 N6 H6 125.8
C2 C1 N1 108.7(7)
C2 C1 C25 135.5(8)
N1 C1 C25 115.7(9)
C1 C2 C3 107.0(7)
C1 C2 C31 126.6(7)
C3 C2 C31 126.2(9)
C4 C3 C2 106.9(8)
C4 C3 C33 127.0(7)
C2 C3 C33 126.1(8)
N1 C4 C3 109.5(7)
N1 C4 C5 120.0(8)
C3 C4 C5 130.4(8)
N2 C5 C6 107.2(6)
N2 C5 C4 121.2(7)
C6 C5 C4 131.6(8)
C5 C6 C7 108.7(7)
C5 C6 C35 123.8(7)
C7 C6 C35 127.4(7)
C6 C7 C8 106.9(6)
C6 C7 C37 124.1(8)
C8 C7 C37 128.9(7)
N2 C8 C7 106.1(6)
N2 C8 C9 121.4(7)
C7 C8 C9 132.0(6)
N3 C9 C10 116.9(6)
N3 C9 C8 118.4(6)
C10 C9 C8 124.7(7)
C11 C10 C9 121.4(7)
C11 C10 H10 119.3
C9 C10 H10 119.3
C10 C11 C12 120.6(6)
C10 C11 H11 119.7
C12 C11 H11 119.7
C14 C12 C13 116.6(7)
C14 C12 C11 125.8(6)
C13 C12 C11 117.5(7)
N4 C13 N3 116.4(6)
N4 C13 C12 124.1(7)
N3 C13 C12 119.5(7)
C15 C14 C12 120.2(6)
C15 C14 H14 119.9
C12 C14 H14 119.9
C14 C15 C16 119.4(7)
C14 C15 H15 120.3
C16 C15 H15 120.3
N4 C16 C17 114.7(6)
N4 C16 C15 121.3(7)
C17 C16 C15 124.0(7)
N5 C17 C18 107.0(6)
N5 C17 C16 118.7(7)
C18 C17 C16 134.3(7)
C17 C18 C19 108.0(7)
C17 C18 C39 128.8(7)
C19 C18 C39 123.2(8)
C20 C19 C18 106.2(7)
C20 C19 C41 127.1(8)
C18 C19 C41 126.4(8)
N5 C20 C19 109.4(6)
N5 C20 C21 121.5(7)
C19 C20 C21 129.1(8)
C22 C21 N6 106.4(7)
C22 C21 C20 130.5(9)
N6 C21 C20 123.1(8)
C21 C22 C23 111.5(8)
C21 C22 C43 124.7(8)
C23 C22 C43 123.1(9)
C24 C23 C22 101.7(7)
C24 C23 C45 124.7(8)
C22 C23 C45 132.2(9)
N6 C24 C23 111.3(7)
N6 C24 C28 115.4(9)
C23 C24 C28 133.2(7)
O8 C25 O7 122.6(9)
O8 C25 C1 125.3(8)
O7 C25 C1 112.0(9)
C27 C26 O7 107.6(11)
C27 C26 H26A 110.2
O7 C26 H26A 110.2
C27 C26 H26B 110.2
O7 C26 H26B 110.2
H26A C26 H26B 108.5
C26 C27 H27A 109.5
C26 C27 H27B 109.5
H27A C27 H27B 109.5
C26 C27 H27C 109.5
H27A C27 H27C 109.5
H27B C27 H27C 109.5
O9 C28 O6 123.5(9)
O9 C28 C24 125.8(8)
O6 C28 C24 110.8(9)
C30 C29 O6 107.8(9)
C30 C29 H29A 110.1
O6 C29 H29A 110.1
C30 C29 H29B 110.1
O6 C29 H29B 110.1
H29A C29 H29B 108.5
C29 C30 H30A 109.5
C29 C30 H30B 109.5
H30A C30 H30B 109.5
C29 C30 H30C 109.5
H30A C30 H30C 109.5
H30B C30 H30C 109.5
C2 C31 C32 113.5(7)
C2 C31 H31A 108.9
C32 C31 H31A 108.9
C2 C31 H31B 108.9
C32 C31 H31B 108.9
H31A C31 H31B 107.7
C31 C32 H32A 109.5
C31 C32 H32B 109.5
H32A C32 H32B 109.5
C31 C32 H32C 109.5
H32A C32 H32C 109.5
H32B C32 H32C 109.5
C34 C33 C3 112.6(8)
C34 C33 H33A 109.1
C3 C33 H33A 109.1
C34 C33 H33B 109.1
C3 C33 H33B 109.1
H33A C33 H33B 107.8
C33 C34 H34A 109.5
C33 C34 H34B 109.5
H34A C34 H34B 109.5
C33 C34 H34C 109.5
H34A C34 H34C 109.5
H34B C34 H34C 109.5
C36 C35 C6 110.1(9)
C36 C35 H35A 109.6
C6 C35 H35A 109.6
C36 C35 H35B 109.6
C6 C35 H35B 109.6
H35A C35 H35B 108.2
C35 C36 H36A 109.5
C35 C36 H36B 109.5
H36A C36 H36B 109.5
C35 C36 H36C 109.5
H36A C36 H36C 109.5
H36B C36 H36C 109.5
C38 C37 C7 112.4(8)
C38 C37 H37A 109.1
C7 C37 H37A 109.1
C38 C37 H37B 109.1
C7 C37 H37B 109.1
H37A C37 H37B 107.9
C37 C38 H38A 109.5
C37 C38 H38B 109.5
H38A C38 H38B 109.5
C37 C38 H38C 109.5
H38A C38 H38C 109.5
H38B C38 H38C 109.5
C40 C39 C18 113.0(10)
C40 C39 H39A 109.0
C18 C39 H39A 109.0
C40 C39 H39B 109.0
C18 C39 H39B 109.0
H39A C39 H39B 107.8
C39 C40 H40A 109.5
C39 C40 H40B 109.5
H40A C40 H40B 109.5
C39 C40 H40C 109.5
H40A C40 H40C 109.5
H40B C40 H40C 109.5
C42 C41 C19 101.2(8)
C42 C41 H41A 111.5
C19 C41 H41A 111.5
C42 C41 H41B 111.5
C19 C41 H41B 111.5
H41A C41 H41B 109.3
C41 C42 H42A 109.5
C41 C42 H42B 109.5
H42A C42 H42B 109.5
C41 C42 H42C 109.5
H42A C42 H42C 109.5
H42B C42 H42C 109.5
C44 C43 C22 99.7(8)
C44 C43 H43A 111.8
C22 C43 H43A 111.8
C44 C43 H43B 111.8
C22 C43 H43B 111.8
H43A C43 H43B 109.5
C43 C44 H44A 109.5
C43 C44 H44B 109.5
H44A C44 H44B 109.5
C43 C44 H44C 109.5
H44A C44 H44C 109.5
H44B C44 H44C 109.5
C46 C45 C23 97.0(7)
C46 C45 H45A 112.4
C23 C45 H45A 112.4
C46 C45 H45B 112.4
C23 C45 H45B 112.4
H45A C45 H45B 109.9
C45 C46 H46A 109.5
C45 C46 H46B 109.5
H46A C46 H46B 109.5
C45 C46 H46C 109.5
H46A C46 H46C 109.5
H46B C46 H46C 109.5
O3 C47 O4 116.5(12)
O3 C47 C48 122.9(11)
O4 C47 C48 118.4(12)
O1 C48 O2 121.3(8)
O1 C48 C47 118.0(11)
O2 C48 C47 120.6(11)
O5 C49 C50 111.8(11)
O5 C49 H49A 109.3
C50 C49 H49A 109.3
O5 C49 H49B 109.3
C50 C49 H49B 109.3
H49A C49 H49B 107.9
C51 C50 C49 103.1(13)
C51 C50 H50A 111.1
C49 C50 H50A 111.1
C51 C50 H50B 111.1
C49 C50 H50B 111.1
H50A C50 H50B 109.1
C50 C51 C52 107.0(11)
C50 C51 H51A 110.3
C52 C51 H51A 110.3
C50 C51 H51B 110.3
C52 C51 H51B 110.3
H51A C51 H51B 108.6
C51 C52 O5 101.2(10)
C51 C52 H52A 111.5
O5 C52 H52A 111.5
C51 C52 H52B 111.5
O5 C52 H52B 111.5
H52A C52 H52B 109.4

loop_
_geom_bond_atom_site_label_1
_geom_bond_atom_site_label_2
_geom_bond_distance
O1 C48 1.240(9)
O2 C48 1.290(10)
O3 C47 1.201(12)
O4 C47 1.365(14)
O4 H4 0.8400
O5 C49 1.413(12)
O5 C52 1.531(12)
O6 C28 1.349(9)
O6 C29 1.478(9)
O7 C25 1.355(9)
O7 C26 1.488(10)
O8 C25 1.197(11)
O9 C28 1.198(11)
N1 C4 1.362(9)
N1 C1 1.389(8)
N1 H1 0.8800
N2 C5 1.358(9)
N2 C8 1.387(7)
N2 H2N 0.8800
N3 C9 1.352(8)
N3 C13 1.371(8)
N3 H3N 0.8800
N4 C16 1.340(8)
N4 C13 1.346(8)
N5 C20 1.367(9)
N5 C17 1.392(8)
N5 H5 0.8800
N6 C21 1.374(9)
N6 C24 1.379(8)
N6 H6 0.8800
C1 C2 1.374(11)
C1 C25 1.453(12)
C2 C3 1.423(10)
C2 C31 1.509(10)
C3 C4 1.375(11)
C3 C33 1.537(11)
C4 C5 1.462(9)
C5 C6 1.395(10)
C6 C7 1.401(10)
C6 C35 1.534(11)
C7 C8 1.422(10)
C7 C37 1.514(10)
C8 C9 1.429(9)
C9 C10 1.416(8)
C10 C11 1.364(9)
C10 H10 0.9500
C11 C12 1.415(9)
C11 H11 0.9500
C12 C14 1.408(9)
C12 C13 1.409(8)
C14 C15 1.355(9)
C14 H14 0.9500
C15 C16 1.437(8)
C15 H15 0.9500
C16 C17 1.436(10)
C17 C18 1.399(10)
C18 C19 1.428(10)
C18 C39 1.535(11)
C19 C20 1.391(10)
C19 C41 1.584(8)
C20 C21 1.464(9)
C21 C22 1.371(11)
C22 C23 1.437(10)
C22 C43 1.600(9)
C23 C24 1.397(11)
C23 C45 1.646(9)
C24 C28 1.491(12)
C26 C27 1.451(16)
C26 H26A 0.9900
C26 H26B 0.9900
C27 H27A 0.9800
C27 H27B 0.9800
C27 H27C 0.9800
C29 C30 1.384(13)
C29 H29A 0.9900
C29 H29B 0.9900
C30 H30A 0.9800
C30 H30B 0.9800
C30 H30C 0.9800
C31 C32 1.514(10)
C31 H31A 0.9900
C31 H31B 0.9900
C32 H32A 0.9800
C32 H32B 0.9800
C32 H32C 0.9800
C33 C34 1.518(11)
C33 H33A 0.9900
C33 H33B 0.9900
C34 H34A 0.9800
C34 H34B 0.9800
C34 H34C 0.9800
C35 C36 1.514(12)
C35 H35A 0.9900
C35 H35B 0.9900
C36 H36A 0.9800
C36 H36B 0.9800
C36 H36C 0.9800
C37 C38 1.512(12)
C37 H37A 0.9900
C37 H37B 0.9900
C38 H38A 0.9800
C38 H38B 0.9800
C38 H38C 0.9800
C39 C40 1.481(14)
C39 H39A 0.9900
C39 H39B 0.9900
C40 H40A 0.9800
C40 H40B 0.9800
C40 H40C 0.9800
C41 C42 1.505(9)
C41 H41A 0.9900
C41 H41B 0.9900
C42 H42A 0.9800
C42 H42B 0.9800
C42 H42C 0.9800
C43 C44 1.485(9)
C43 H43A 0.9900
C43 H43B 0.9900
C44 H44A 0.9800
C44 H44B 0.9800
C44 H44C 0.9800
C45 C46 1.491(9)
C45 H45A 0.9900
C45 H45B 0.9900
C46 H46A 0.9800
C46 H46B 0.9800
C46 H46C 0.9800
C47 C48 1.382(13)
C49 C50 1.473(15)
C49 H49A 0.9900
C49 H49B 0.9900
C50 C51 1.468(15)
C50 H50A 0.9900
C50 H50B 0.9900
C51 C52 1.497(14)
C51 H51A 0.9900
C51 H51B 0.9900
C52 H52A 0.9900
C52 H52B 0.9900

loop_
_geom_hbond_atom_site_label_D
_geom_hbond_atom_site_label_H
_geom_hbond_atom_site_label_A
_geom_hbond_distance_DH
_geom_hbond_distance_HA
_geom_hbond_distance_DA
_geom_hbond_angle_DHA
_geom_hbond_site_symmetry_A
_geom_hbond_publ_flag
N1 H1 O9 0.88 1.92 2.770(10) 160.7 2_666 yes
N2 H2N O2 0.88 1.83 2.698(8) 169.9 . yes
N3 H3N O2 0.88 1.84 2.712(7) 172.7 . yes
N5 H5 O1 0.88 2.02 2.874(8) 162.5 . yes
N6 H6 O8 0.88 2.02 2.888(10) 167.7 2_666 yes
C51 H51A N4 0.99 2.64 3.617(13) 167.6 2_666 yes
